data_4323202
loop_
_publ_author_name
'Zuowei Xie'
'Chi-Wing Tsang'
'Eric Tung-Po Sze'
'Qingchuan Yang'
'Dominic T. W. Chan'
'Thomas C. W. Mak'

_publ_section_title
;
 Highly Chlorinated, Brominated, and Iodinated Icosahedral Carborane
 Anions: 1-H-CB11X11-, 1-CH3-CB11X11- (X = Cl, Br, I); 1-Br-CB11Br11-
;
_journal_name_full 'Inorganic Chemistry'
_journal_page_first 6444
_journal_page_last 6451
_journal_paper_doi 10.1021/ic9805628
_journal_volume 37
_journal_year 1998
_chemical_formula_sum 'C2 H3 Ag B11 Br11'
_chemical_formula_weight 1132.83
_chemical_name_systematic
; 
 ? 
;
_space_group_IT_number 20
_symmetry_cell_setting orthorhombic
_symmetry_space_group_name_Hall 'C 2c 2'
_symmetry_space_group_name_H-M 'C 2 2 21'
_atom_sites_solution_hydrogens geom
_atom_sites_solution_primary direct
_atom_sites_solution_secondary difmap
_audit_creation_method SHELXL
_cell_angle_alpha 90.00
_cell_angle_beta 90.00
_cell_angle_gamma 90.00
_cell_formula_units_Z 4
_cell_length_a 13.986(3)
_cell_length_b 24.201(5)
_cell_length_c 9.3691(8)
_cell_measurement_temperature 293(2)
_cell_volume 3171.2(10)
_computing_structure_refinement 'SHELXL-93 (Sheldrick, 1993)'
_computing_structure_solution 'SHELXS-86 (Sheldrick, 1990)'
_diffrn_ambient_temperature 293(2)
_diffrn_measurement_device 'MSC/Rigaku RAXIS-IIC imaging plate '
_diffrn_radiation_monochromator graphite
_diffrn_radiation_source 'fine-focus sealed tube'
_diffrn_radiation_type MoK\a
_diffrn_radiation_wavelength 0.71073
_diffrn_reflns_av_R_equivalents 0.0880
_diffrn_reflns_av_sigmaI/netI 0.0912
_diffrn_reflns_limit_h_max 0
_diffrn_reflns_limit_h_min -16
_diffrn_reflns_limit_k_max 29
_diffrn_reflns_limit_k_min -29
_diffrn_reflns_limit_l_max 10
_diffrn_reflns_limit_l_min -10
_diffrn_reflns_number 2996
_diffrn_reflns_theta_max 25.50
_diffrn_reflns_theta_min 1.68
_exptl_absorpt_coefficient_mu 14.488
_exptl_absorpt_correction_T_max 1.000
_exptl_absorpt_correction_T_min 0.472
_exptl_absorpt_correction_type ABSCOR
_exptl_crystal_colour Colorless
_exptl_crystal_density_diffrn 2.373
_exptl_crystal_description Plate
_exptl_crystal_F_000 2008
_exptl_crystal_size_max 0.45
_exptl_crystal_size_mid 0.24
_exptl_crystal_size_min 0.14
_refine_diff_density_max 0.994
_refine_diff_density_min -1.283
_refine_diff_density_rms 0.272
_refine_ls_abs_structure_details 'Flack H D (1983), Acta Cryst. A39, 876-881'
_refine_ls_abs_structure_Flack 0.39(10)
_refine_ls_extinction_coef 0.0021(4)
_refine_ls_extinction_expression Fc^*^=kFc[1+0.001xFc^2^\l^3^/sin(2\q)]^-1/4^
_refine_ls_extinction_method SHELXL
_refine_ls_goodness_of_fit_all 1.134
_refine_ls_goodness_of_fit_obs 1.149
_refine_ls_matrix_type full
_refine_ls_number_parameters 116
_refine_ls_number_reflns 1567
_refine_ls_number_restraints 15
_refine_ls_restrained_S_all 1.508
_refine_ls_restrained_S_obs 1.145
_refine_ls_R_factor_all 0.1164
_refine_ls_R_factor_obs 0.0956
_refine_ls_shift/esd_max -1.999
_refine_ls_shift/esd_mean 0.029
_refine_ls_structure_factor_coef Fsqd
_refine_ls_weighting_details 'w=1/[\s^2^(Fo^2^)+(0.1521P)^2^+15.0846P] where P=(Fo^2^+2Fc^2^)/3'
_refine_ls_weighting_scheme calc
_refine_ls_wR_factor_all 0.3137
_refine_ls_wR_factor_obs 0.2337
_reflns_number_observed 1443
_reflns_number_total 1633
_reflns_observed_criterion >2sigma(I)
_cod_data_source_file ic9805628_1.cif
_cod_data_source_block Ag[2]
_cod_depositor_comments
;
The following automatic conversions were performed:

'_refine_ls_weighting_scheme' value 'calc
w=1/[\s^2^(Fo^2^)+(0.1521P)^2^+15.0846P] where P=(Fo^2^+2Fc^2^)/3'
was changed to 'calc'. New tag '_refine_ls_weighting_details' was
created. The value of the new tag was set to
'w=1/[\s^2^(Fo^2^)+(0.1521P)^2^+15.0846P] where P=(Fo^2^+2Fc^2^)/3'.

Automatic conversion script
Id: cif_fix_values 3143 2015-03-26 13:38:13Z robertas 
;
_cod_original_cell_volume 3171.1(10)
_cod_database_code 4323202

loop_
_symmetry_equiv_pos_as_xyz
'x, y, z'
'-x, -y, z+1/2'
'-x, y, -z+1/2'
'x, -y, -z'
'x+1/2, y+1/2, z'
'-x+1/2, -y+1/2, z+1/2'
'-x+1/2, y+1/2, -z+1/2'
'x+1/2, -y+1/2, -z'

loop_
_atom_site_aniso_label
_atom_site_aniso_U_11
_atom_site_aniso_U_22
_atom_site_aniso_U_33
_atom_site_aniso_U_23
_atom_site_aniso_U_13
_atom_site_aniso_U_12
Br1 0.101(2) 0.110(2) 0.0632(14) -0.0194(11) 0.0131(11) 0.0163(13)
Br2 0.102(2) 0.102(2) 0.0688(14) 0.0217(10) 0.0098(12) -0.0066(13)
Br3 0.0783(11) 0.131(2) 0.0660(13) -0.0034(14) -0.0210(9) -0.0061(15)
Br4 0.0589(10) 0.133(2) 0.095(2) -0.001(2) 0.0122(10) -0.0002(14)
Br5 0.100(2) 0.0858(13) 0.095(2) -0.0140(11) -0.0089(13) -0.0242(13)
Br6 0.099(2) 0.0879(15) 0.104(2) 0.0147(13) -0.0087(13) 0.0249(13)
Ag 0.220(5) 0.277(6) 0.119(3) 0.000 -0.004(3) 0.000
B6 0.043(10) 0.125(16) 0.042(12) -0.025(11) -0.025(8) 0.004(11)
B5 0.077(12) 0.068(11) 0.013(9) -0.002(7) -0.016(7) -0.018(10)
B3 0.066(10) 0.082(11) 0.030(9) 0.040(10) -0.010(7) -0.004(11)
B2 0.092(15) 0.101(14) 0.000(9) -0.018(8) -0.003(8) -0.013(12)
B4 0.046(8) 0.064(9) 0.075(13) 0.000(11) -0.001(8) 0.002(11)
B1 0.083(14) 0.134(19) 0.000(11) 0.015(9) 0.005(7) -0.011(14)

loop_
_atom_site_label
_atom_site_type_symbol
_atom_site_fract_x
_atom_site_fract_y
_atom_site_fract_z
_atom_site_U_iso_or_equiv
_atom_site_thermal_displace_type
_atom_site_occupancy
_atom_site_calc_flag
_atom_site_refinement_flags
_atom_site_disorder_group
Br1 Br 0.0813(2) -0.24479(11) -0.0563(2) 0.0913(8) Uani 0.93 d PD .
Br2 Br 0.0762(2) -0.08720(11) -0.0584(2) 0.0909(7) Uani 0.93 d PD .
Br3 Br -0.1574(2) -0.16861(13) -0.0571(2) 0.0917(7) Uani 0.93 d PD .
Br4 Br 0.25442(14) -0.16769(13) 0.1792(2) 0.0959(7) Uani 0.93 d PD .
Br5 Br 0.1258(2) -0.03918(9) 0.3216(3) 0.0936(8) Uani 0.93 d PD .
Br6 Br 0.1294(2) -0.29351(9) 0.3200(3) 0.0969(8) Uani 0.93 d PD .
Ag Ag 0.0000 -0.1650(3) -0.2500 0.205(2) Uani 1 d S .
B6 B 0.0585(9) -0.2257(4) 0.2865(21) 0.070(6) Uani 1 d D .
B5 B 0.0598(10) -0.1084(4) 0.2812(17) 0.053(5) Uani 1 d D .
B3 B -0.0712(8) -0.1665(8) 0.1063(11) 0.060(5) Uani 1 d D .
B2 B 0.0351(13) -0.1308(6) 0.1060(11) 0.065(6) Uani 1 d D .
B4 B 0.1186(6) -0.1650(8) 0.2210(21) 0.062(5) Uani 1 d D .
B1 B 0.0319(12) -0.2014(6) 0.1027(12) 0.072(7) Uani 1 d D .

loop_
_atom_type_symbol
_atom_type_description
_atom_type_scat_dispersion_real
_atom_type_scat_dispersion_imag
_atom_type_scat_source
C C 0.0033 0.0016 'International Tables Vol C Tables 4.2.6.8 and 6.1.1.4'
H H 0.0000 0.0000 'International Tables Vol C Tables 4.2.6.8 and 6.1.1.4'
B B 0.0013 0.0007 'International Tables Vol C Tables 4.2.6.8 and 6.1.1.4'
Ag Ag -0.8971 1.1015 'International Tables Vol C Tables 4.2.6.8 and 6.1.1.4'
Br Br -0.2901 2.4595 'International Tables Vol C Tables 4.2.6.8 and 6.1.1.4'

loop_
_geom_angle_atom_site_label_1
_geom_angle_atom_site_label_2
_geom_angle_atom_site_label_3
_geom_angle
_geom_angle_site_symmetry_1
_geom_angle_site_symmetry_3
_geom_angle_publ_flag
B1 Br1 Ag 88.9(5) . . ?
B2 Br2 Ag 91.7(5) . . ?
B3 Br3 Ag 91.1(4) . . ?
Br2 Ag Br2 95.9(2) . 3_554 ?
Br2 Ag Br3 84.76(10) . . ?
Br2 Ag Br3 97.61(12) 3_554 . ?
Br2 Ag Br3 97.61(12) . 3_554 ?
Br2 Ag Br3 84.76(10) 3_554 3_554 ?
Br3 Ag Br3 176.5(3) . 3_554 ?
Br2 Ag Br1 178.98(7) . 3_554 ?
Br2 Ag Br1 84.09(7) 3_554 3_554 ?
Br3 Ag Br1 94.22(12) . 3_554 ?
Br3 Ag Br1 83.41(11) 3_554 3_554 ?
Br2 Ag Br1 84.09(7) . . ?
Br2 Ag Br1 178.98(7) 3_554 . ?
Br3 Ag Br1 83.41(11) . . ?
Br3 Ag Br1 94.22(12) 3_554 . ?
Br1 Ag Br1 95.9(2) 3_554 . ?
B1 B6 Br6 124.1(10) 3 . ?
B1 B6 B3 57.1(8) 3 3 ?
Br6 B6 B3 123.0(9) . 3 ?
B1 B6 B6 63.8(11) 3 3 ?
Br6 B6 B6 122.2(4) . 3 ?
B3 B6 B6 108.3(9) 3 3 ?
B1 B6 B1 107.5(5) 3 . ?
Br6 B6 B1 121.3(10) . . ?
B3 B6 B1 107.0(8) 3 . ?
B6 B6 B1 57.2(11) 3 . ?
B1 B6 B4 105.5(8) 3 . ?
Br6 B6 B4 120.4(8) . . ?
B3 B6 B4 58.9(9) 3 . ?
B6 B6 B4 107.4(10) 3 . ?
B1 B6 B4 61.3(9) . . ?
B4 B5 B5 110.4(9) . 3 ?
B4 B5 B3 60.7(9) . 3 ?
B5 B5 B3 106.4(9) 3 3 ?
B4 B5 B2 62.4(10) . . ?
B5 B5 B2 60.5(10) 3 . ?
B3 B5 B2 109.2(8) 3 . ?
B4 B5 B2 108.3(8) . 3 ?
B5 B5 B2 59.5(10) 3 3 ?
B3 B5 B2 58.0(8) 3 3 ?
B2 B5 B2 108.2(6) . 3 ?
B4 B5 Br5 122.0(9) . . ?
B5 B5 Br5 120.7(4) 3 . ?
B3 B5 Br5 121.7(8) 3 . ?
B2 B5 Br5 122.5(8) . . ?
B2 B5 Br5 119.9(9) 3 . ?
B2 B3 B1 60.5(9) . . ?
B2 B3 B5 61.5(9) . 3 ?
B1 B3 B5 109.7(8) . 3 ?
B2 B3 B4 108.6(9) . 3 ?
B1 B3 B4 110.9(9) . 3 ?
B5 B3 B4 57.7(9) 3 3 ?
B2 B3 B6 108.8(8) . 3 ?
B1 B3 B6 60.8(9) . 3 ?
B5 B3 B6 107.4(7) 3 3 ?
B4 B3 B6 61.7(10) 3 3 ?
B2 B3 Br3 123.2(8) . . ?
B1 B3 Br3 120.3(9) . . ?
B5 B3 Br3 123.1(10) 3 . ?
B4 B3 Br3 119.5(7) 3 . ?
B6 B3 Br3 119.3(10) 3 . ?
B1 B2 B3 58.4(10) . . ?
B1 B2 B5 109.2(8) . . ?
B3 B2 B5 108.8(8) . . ?
B1 B2 B5 107.2(8) . 3 ?
B3 B2 B5 60.5(9) . 3 ?
B5 B2 B5 60.0(9) . 3 ?
B1 B2 B4 64.3(10) . . ?
B3 B2 B4 109.3(8) . . ?
B5 B2 B4 56.9(9) . . ?
B5 B2 B4 105.6(8) 3 . ?
B1 B2 Br2 122.2(8) . . ?
B3 B2 Br2 121.8(9) . . ?
B5 B2 Br2 120.7(8) . . ?
B5 B2 Br2 121.5(9) 3 . ?
B4 B2 Br2 122.1(10) . . ?
B5 B4 B2 60.7(9) . . ?
B5 B4 B3 61.6(10) . 3 ?
B2 B4 B3 108.6(8) . 3 ?
B5 B4 Br4 124.7(11) . . ?
B2 B4 Br4 122.1(10) . . ?
B3 B4 Br4 123.9(10) 3 . ?
B5 B4 B1 105.3(8) . . ?
B2 B4 B1 55.7(8) . . ?
B3 B4 B1 107.1(8) 3 . ?
Br4 B4 B1 120.0(10) . . ?
B5 B4 B6 108.6(8) . . ?
B2 B4 B6 106.1(8) . . ?
B3 B4 B6 59.4(10) 3 . ?
Br4 B4 B6 119.9(10) . . ?
B1 B4 B6 60.9(9) . . ?
B2 B1 B3 61.1(10) . . ?
B2 B1 B6 110.2(8) . 3 ?
B3 B1 B6 62.1(8) . 3 ?
B2 B1 B4 60.0(10) . . ?
B3 B1 B4 108.0(8) . . ?
B6 B1 B4 106.1(8) 3 . ?
B2 B1 B6 107.1(8) . . ?
B3 B1 B6 108.3(7) . . ?
B6 B1 B6 59.0(9) 3 . ?
B4 B1 B6 57.9(8) . . ?
B2 B1 Br1 122.9(9) . . ?
B3 B1 Br1 126.4(9) . . ?
B6 B1 Br1 122.2(10) 3 . ?
B4 B1 Br1 118.6(9) . . ?
B6 B1 Br1 117.9(8) . . ?

loop_
_geom_bond_atom_site_label_1
_geom_bond_atom_site_label_2
_geom_bond_distance
_geom_bond_site_symmetry_2
_geom_bond_publ_flag
Br1 B1 1.950(8) . ?
Br1 Ag 2.884(5) . ?
Br2 B2 1.953(8) . ?
Br2 Ag 2.811(5) . ?
Br3 B3 1.950(8) . ?
Br3 Ag 2.850(2) . ?
Br4 B4 1.941(8) . ?
Br5 B5 1.950(8) . ?
Br6 B6 1.944(8) . ?
Ag Br2 2.811(5) 3_554 ?
Ag Br3 2.850(2) 3_554 ?
Ag Br1 2.884(5) 3_554 ?
B6 B1 1.74(2) 3 ?
B6 B3 1.76(2) 3 ?
B6 B6 1.77(2) 3 ?
B6 B1 1.86(2) . ?
B6 B4 1.80(2) . ?
B5 B4 1.69(2) . ?
B5 B5 1.77(3) 3 ?
B5 B3 1.76(2) 3 ?
B5 B2 1.76(2) . ?
B5 B2 1.78(2) 3 ?
B3 B2 1.72(2) . ?
B3 B1 1.67(2) . ?
B3 B5 1.76(2) 3 ?
B3 B4 1.75(2) 3 ?
B3 B6 1.76(2) 3 ?
B2 B1 1.71(2) . ?
B2 B5 1.78(2) 3 ?
B2 B4 1.79(2) . ?
B4 B3 1.75(2) 3 ?
B4 B1 1.86(2) . ?
B1 B6 1.74(2) 3 ?
